data_4027659
loop_
_publ_author_name
'Ming-Chang P. Yeh'
'Chia-Jung Liang'
'Chern-Wei Fan'
'Wei-Hang Chiu'
'Jun-Yuan Lo'

_publ_section_title
;
 Synthesis of 2-Azaspiro[4.6]undec-7-enes from
 N-Tosyl-N-(3-arylpropargyl)-Tethered 3-Methylcyclohex-2-en-1-ols
;
_journal_name_full 'Journal of Organic Chemistry'
_journal_page_first 9707
_journal_page_last 9717
_journal_paper_doi 10.1021/jo301764g
_journal_volume 77
_journal_year 2012
_chemical_formula_moiety 'C25 H28 Cl3 N O2 S'
_chemical_formula_sum 'C25 H28 Cl3 N O2 S'
_chemical_formula_weight 512.89
_chemical_name_systematic
;
 ?
;
_space_group_IT_number 14
_symmetry_cell_setting monoclinic
_symmetry_space_group_name_Hall '-P 2yn'
_symmetry_space_group_name_H-M 'P 1 21/n 1'
_atom_sites_solution_hydrogens geom
_atom_sites_solution_primary direct
_atom_sites_solution_secondary difmap
_audit_creation_method SHELXL-97
_cell_angle_alpha 90.00
_cell_angle_beta 92.383(3)
_cell_angle_gamma 90.00
_cell_formula_units_Z 4
_cell_length_a 10.0468(5)
_cell_length_b 23.7447(11)
_cell_length_c 10.5822(5)
_cell_measurement_reflns_used 0
_cell_measurement_temperature 200(2)
_cell_measurement_theta_max 0
_cell_measurement_theta_min 0
_cell_volume 2522.3(2)
_computing_molecular_graphics 'Ortep-3 for Windows (Farrugia, 1997)'
_computing_publication_material 'WinGX publication routines (Farrugia, 1999)'
_computing_structure_refinement 'SHELXL-97 (Sheldrick, 1997)'
_computing_structure_solution 'SHELXS-86 (Sheldrick, 1986)'
_diffrn_ambient_temperature 200(2)
_diffrn_measured_fraction_theta_full 0.993
_diffrn_measured_fraction_theta_max 0.993
_diffrn_radiation_monochromator graphite
_diffrn_radiation_source 'fine-focus sealed tube'
_diffrn_radiation_type MoK\a
_diffrn_radiation_wavelength 0.71073
_diffrn_reflns_av_R_equivalents 0.0253
_diffrn_reflns_av_sigmaI/netI 0.0268
_diffrn_reflns_limit_h_max 10
_diffrn_reflns_limit_h_min -11
_diffrn_reflns_limit_k_max 28
_diffrn_reflns_limit_k_min -22
_diffrn_reflns_limit_l_max 9
_diffrn_reflns_limit_l_min -12
_diffrn_reflns_number 16430
_diffrn_reflns_theta_full 25.02
_diffrn_reflns_theta_max 25.02
_diffrn_reflns_theta_min 1.72
_exptl_absorpt_coefficient_mu 0.469
_exptl_absorpt_correction_T_max 0.9162
_exptl_absorpt_correction_T_min 0.7793
_exptl_absorpt_correction_type multi-scan
_exptl_crystal_colour colorless
_exptl_crystal_density_diffrn 1.351
_exptl_crystal_description prism
_exptl_crystal_F_000 1072
_exptl_crystal_size_max 0.56
_exptl_crystal_size_mid 0.34
_exptl_crystal_size_min 0.19
_refine_diff_density_max 0.667
_refine_diff_density_min -0.803
_refine_diff_density_rms 0.058
_refine_ls_extinction_method none
_refine_ls_goodness_of_fit_ref 1.051
_refine_ls_hydrogen_treatment constr
_refine_ls_matrix_type full
_refine_ls_number_parameters 289
_refine_ls_number_reflns 4417
_refine_ls_number_restraints 0
_refine_ls_restrained_S_all 1.051
_refine_ls_R_factor_all 0.0682
_refine_ls_R_factor_gt 0.0599
_refine_ls_shift/su_max 0.001
_refine_ls_shift/su_mean 0.000
_refine_ls_structure_factor_coef Fsqd
_refine_ls_weighting_details 'calc w=1/[\s^2^(Fo^2^)+(0.0537P)^2^+4.3316P] where P=(Fo^2^+2Fc^2^)/3'
_refine_ls_weighting_scheme calc
_refine_ls_wR_factor_gt 0.1422
_refine_ls_wR_factor_ref 0.1473
_reflns_number_gt 3837
_reflns_number_total 4417
_reflns_threshold_expression >2sigma(I)
_cod_data_source_file jo301764g_si_002.cif
_cod_data_source_block a12496
_cod_original_sg_symbol_H-M 'P 21/n'
_cod_database_code 4027659

loop_
_symmetry_equiv_pos_as_xyz
'x, y, z'
'-x+1/2, y+1/2, -z+1/2'
'-x, -y, -z'
'x-1/2, -y-1/2, z-1/2'

loop_
_atom_site_label
_atom_site_type_symbol
_atom_site_fract_x
_atom_site_fract_y
_atom_site_fract_z
_atom_site_U_iso_or_equiv
_atom_site_adp_type
_atom_site_occupancy
_atom_site_symmetry_multiplicity
_atom_site_calc_flag
_atom_site_refinement_flags
C1 C 0.0906(3) 0.08031(11) 0.3986(3) 0.0349(7) Uani 1 1 d .
C2 C -0.0022(3) 0.09038(13) 0.2998(3) 0.0394(7) Uani 1 1 d .
H2 H 0.0259 0.0952 0.2159 0.047 Uiso 1 1 calc R
C3 C -0.1356(3) 0.09320(14) 0.3256(4) 0.0449(8) Uani 1 1 d .
H3 H -0.1990 0.1004 0.2584 0.054 Uiso 1 1 calc R
C4 C -0.1796(4) 0.08576(13) 0.4475(4) 0.0480(9) Uani 1 1 d .
C5 C -0.3261(4) 0.08684(16) 0.4739(5) 0.0660(12) Uani 1 1 d .
H5A H -0.3780 0.0943 0.3952 0.099 Uiso 1 1 calc R
H5B H -0.3431 0.1166 0.5354 0.099 Uiso 1 1 calc R
H5C H -0.3523 0.0504 0.5083 0.099 Uiso 1 1 calc R
C6 C -0.0846(4) 0.07600(14) 0.5441(4) 0.0513(9) Uani 1 1 d .
H6 H -0.1126 0.0709 0.6280 0.062 Uiso 1 1 calc R
C7 C 0.0490(4) 0.07351(13) 0.5213(3) 0.0446(8) Uani 1 1 d .
H7 H 0.1125 0.0672 0.5889 0.053 Uiso 1 1 calc R
C8 C 0.2689(3) 0.17741(12) 0.2487(3) 0.0312(6) Uani 1 1 d .
H8A H 0.1724 0.1852 0.2522 0.037 Uiso 1 1 calc R
H8B H 0.2871 0.1600 0.1662 0.037 Uiso 1 1 calc R
C9 C 0.3520(3) 0.23142(11) 0.2709(3) 0.0271(6) Uani 1 1 d .
C10 C 0.2809(3) 0.28238(12) 0.2072(3) 0.0312(6) Uani 1 1 d .
H10A H 0.2004 0.2913 0.2542 0.037 Uiso 1 1 calc R
H10B H 0.3409 0.3154 0.2138 0.037 Uiso 1 1 calc R
C11 C 0.2404(4) 0.27325(14) 0.0701(3) 0.0421(8) Uani 1 1 d .
H11 H 0.1479 0.2742 0.0475 0.051 Uiso 1 1 calc R
C12 C 0.3219(4) 0.26421(18) -0.0195(4) 0.0612(11) Uani 1 1 d .
H12 H 0.2844 0.2610 -0.1031 0.073 Uiso 1 1 calc R
C13 C 0.4618(4) 0.2587(2) -0.0038(4) 0.0756(14) Uani 1 1 d .
H13A H 0.4985 0.2950 0.0279 0.091 Uiso 1 1 calc R
H13B H 0.4984 0.2519 -0.0879 0.091 Uiso 1 1 calc R
C14 C 0.5122(4) 0.21099(19) 0.0874(4) 0.0604(11) Uani 1 1 d .
H14A H 0.4633 0.1759 0.0654 0.073 Uiso 1 1 calc R
H14B H 0.6077 0.2042 0.0738 0.073 Uiso 1 1 calc R
C15 C 0.4955(3) 0.22363(14) 0.2277(3) 0.0365(7) Uani 1 1 d .
H15A H 0.5461 0.2583 0.2492 0.044 Uiso 1 1 calc R
H15B H 0.5370 0.1925 0.2776 0.044 Uiso 1 1 calc R
C16 C 0.3580(3) 0.23435(11) 0.4162(3) 0.0269(6) Uani 1 1 d .
C17 C 0.3850(3) 0.27884(12) 0.4890(3) 0.0295(6) Uani 1 1 d .
C18 C 0.4181(3) 0.33760(12) 0.4535(3) 0.0309(6) Uani 1 1 d .
C19 C 0.3221(4) 0.37973(13) 0.4513(3) 0.0418(8) Uani 1 1 d .
H19 H 0.2335 0.3712 0.4728 0.050 Uiso 1 1 calc R
C20 C 0.3556(4) 0.43441(14) 0.4177(3) 0.0508(9) Uani 1 1 d .
H20 H 0.2894 0.4630 0.4152 0.061 Uiso 1 1 calc R
C21 C 0.4831(4) 0.44718(15) 0.3884(3) 0.0545(10) Uani 1 1 d .
H21 H 0.5052 0.4845 0.3648 0.065 Uiso 1 1 calc R
C22 C 0.5790(4) 0.40624(17) 0.3931(4) 0.0600(11) Uani 1 1 d .
H22 H 0.6679 0.4153 0.3735 0.072 Uiso 1 1 calc R
C23 C 0.5470(3) 0.35142(15) 0.4265(3) 0.0454(8) Uani 1 1 d .
H23 H 0.6144 0.3233 0.4306 0.054 Uiso 1 1 calc R
C24 C 0.3282(3) 0.17667(12) 0.4689(3) 0.0344(7) Uani 1 1 d .
H24A H 0.4018 0.1634 0.5266 0.041 Uiso 1 1 calc R
H24B H 0.2444 0.1769 0.5148 0.041 Uiso 1 1 calc R
C25 C -0.0250(5) 0.4630(2) 0.2580(5) 0.0734(12) Uani 1 1 d .
H25A H 0.0686 0.4756 0.2702 0.088 Uiso 1 1 calc R
H25B H -0.0518 0.4685 0.1677 0.088 Uiso 1 1 calc R
N1 N 0.3158(2) 0.14143(10) 0.3545(2) 0.0336(6) Uani 1 1 d .
S1 S 0.26049(8) 0.07702(3) 0.36609(8) 0.0388(2) Uani 1 1 d .
Cl1 Cl 0.38580(9) 0.26892(3) 0.65446(7) 0.0441(2) Uani 1 1 d .
Cl2 Cl -0.03475(15) 0.39084(6) 0.29476(15) 0.0936(4) Uani 1 1 d .
Cl3 Cl -0.12443(19) 0.50419(7) 0.3493(2) 0.1270(7) Uani 1 1 d .
O1 O 0.2712(2) 0.05208(9) 0.2435(3) 0.0514(6) Uani 1 1 d .
O2 O 0.3299(2) 0.05309(9) 0.4739(3) 0.0557(7) Uani 1 1 d .

loop_
_atom_site_aniso_label
_atom_site_aniso_U_11
_atom_site_aniso_U_22
_atom_site_aniso_U_33
_atom_site_aniso_U_23
_atom_site_aniso_U_13
_atom_site_aniso_U_12
C1 0.0428(18) 0.0188(13) 0.0429(17) 0.0006(12) 0.0003(14) -0.0026(12)
C2 0.0452(19) 0.0311(16) 0.0421(18) 0.0050(14) 0.0019(14) -0.0048(14)
C3 0.0402(19) 0.0374(18) 0.057(2) 0.0111(16) -0.0004(16) -0.0002(14)
C4 0.049(2) 0.0266(16) 0.069(2) 0.0079(16) 0.0162(18) 0.0024(14)
C5 0.057(2) 0.042(2) 0.100(3) 0.013(2) 0.027(2) 0.0046(18)
C6 0.069(3) 0.0371(19) 0.049(2) 0.0057(16) 0.0164(18) 0.0044(17)
C7 0.059(2) 0.0324(17) 0.0419(19) 0.0056(14) -0.0008(16) 0.0007(15)
C8 0.0352(16) 0.0277(14) 0.0304(15) -0.0006(12) -0.0035(12) -0.0016(12)
C9 0.0297(15) 0.0261(14) 0.0255(14) -0.0011(11) 0.0008(11) 0.0002(11)
C10 0.0376(16) 0.0272(14) 0.0286(15) 0.0028(12) -0.0010(12) -0.0002(12)
C11 0.052(2) 0.0400(18) 0.0339(17) 0.0065(14) -0.0095(15) -0.0035(15)
C12 0.075(3) 0.069(3) 0.040(2) 0.0075(19) 0.0057(19) -0.005(2)
C13 0.073(3) 0.125(4) 0.0295(19) -0.001(2) 0.0095(19) -0.029(3)
C14 0.042(2) 0.086(3) 0.054(2) -0.024(2) 0.0172(17) 0.004(2)
C15 0.0309(16) 0.0406(17) 0.0381(17) -0.0028(14) 0.0026(13) 0.0014(13)
C16 0.0262(14) 0.0272(14) 0.0272(14) 0.0043(11) -0.0015(11) 0.0012(11)
C17 0.0339(16) 0.0303(15) 0.0242(14) 0.0011(12) -0.0002(12) -0.0015(12)
C18 0.0426(17) 0.0260(14) 0.0234(14) -0.0034(11) -0.0062(12) -0.0049(12)
C19 0.053(2) 0.0335(17) 0.0394(18) -0.0026(14) 0.0056(15) 0.0023(15)
C20 0.081(3) 0.0303(17) 0.0411(19) -0.0020(14) -0.0015(18) 0.0077(17)
C21 0.088(3) 0.0297(17) 0.045(2) 0.0021(15) -0.0056(19) -0.0186(19)
C22 0.059(2) 0.053(2) 0.068(3) 0.007(2) -0.004(2) -0.0260(19)
C23 0.0404(19) 0.0413(19) 0.054(2) 0.0035(16) -0.0053(15) -0.0058(15)
C24 0.0451(18) 0.0253(15) 0.0322(16) 0.0035(12) -0.0037(13) -0.0042(13)
C25 0.065(3) 0.083(3) 0.073(3) 0.006(2) 0.008(2) -0.013(2)
N1 0.0391(14) 0.0230(12) 0.0381(14) 0.0012(10) -0.0048(11) -0.0024(10)
S1 0.0390(4) 0.0203(4) 0.0568(5) -0.0002(3) -0.0032(4) 0.0007(3)
Cl1 0.0654(6) 0.0425(4) 0.0240(4) 0.0010(3) -0.0020(3) -0.0063(4)
Cl2 0.0926(10) 0.0833(9) 0.1051(11) 0.0173(8) 0.0048(8) 0.0072(7)
Cl3 0.1232(13) 0.0878(11) 0.1750(18) 0.0064(11) 0.0677(13) 0.0094(9)
O1 0.0510(14) 0.0324(12) 0.0716(17) -0.0200(12) 0.0113(12) -0.0009(10)
O2 0.0505(15) 0.0301(12) 0.0850(19) 0.0179(12) -0.0166(13) -0.0005(10)

loop_
_atom_type_symbol
_atom_type_description
_atom_type_scat_dispersion_real
_atom_type_scat_dispersion_imag
_atom_type_scat_source
C C 0.0033 0.0016 'International Tables Vol C Tables 4.2.6.8 and 6.1.1.4'
H H 0.0000 0.0000 'International Tables Vol C Tables 4.2.6.8 and 6.1.1.4'
N N 0.0061 0.0033 'International Tables Vol C Tables 4.2.6.8 and 6.1.1.4'
S S 0.1246 0.1234 'International Tables Vol C Tables 4.2.6.8 and 6.1.1.4'
Cl Cl 0.1484 0.1585 'International Tables Vol C Tables 4.2.6.8 and 6.1.1.4'
O O 0.0106 0.0060 'International Tables Vol C Tables 4.2.6.8 and 6.1.1.4'

loop_
_geom_angle_atom_site_label_1
_geom_angle_atom_site_label_2
_geom_angle_atom_site_label_3
_geom_angle
C7 C1 C2 120.2(3)
C7 C1 S1 120.7(3)
C2 C1 S1 119.1(3)
C3 C2 C1 119.0(3)
C3 C2 H2 120.5
C1 C2 H2 120.5
C2 C3 C4 121.7(3)
C2 C3 H3 119.1
C4 C3 H3 119.1
C6 C4 C3 117.9(3)
C6 C4 C5 120.8(4)
C3 C4 C5 121.3(4)
C4 C5 H5A 109.5
C4 C5 H5B 109.5
H5A C5 H5B 109.5
C4 C5 H5C 109.5
H5A C5 H5C 109.5
H5B C5 H5C 109.5
C7 C6 C4 121.6(3)
C7 C6 H6 119.2
C4 C6 H6 119.2
C6 C7 C1 119.5(3)
C6 C7 H7 120.2
C1 C7 H7 120.2
N1 C8 C9 102.3(2)
N1 C8 H8A 111.3
C9 C8 H8A 111.3
N1 C8 H8B 111.3
C9 C8 H8B 111.3
H8A C8 H8B 109.2
C16 C9 C15 107.7(2)
C16 C9 C8 100.9(2)
C15 C9 C8 111.2(2)
C16 C9 C10 113.5(2)
C15 C9 C10 112.7(2)
C8 C9 C10 110.4(2)
C11 C10 C9 114.1(2)
C11 C10 H10A 108.7
C9 C10 H10A 108.7
C11 C10 H10B 108.7
C9 C10 H10B 108.7
H10A C10 H10B 107.6
C12 C11 C10 125.1(3)
C12 C11 H11 117.5
C10 C11 H11 117.5
C11 C12 C13 125.8(4)
C11 C12 H12 117.1
C13 C12 H12 117.1
C12 C13 C14 115.8(4)
C12 C13 H13A 108.3
C14 C13 H13A 108.3
C12 C13 H13B 108.3
C14 C13 H13B 108.3
H13A C13 H13B 107.4
C15 C14 C13 114.3(3)
C15 C14 H14A 108.7
C13 C14 H14A 108.7
C15 C14 H14B 108.7
C13 C14 H14B 108.7
H14A C14 H14B 107.6
C14 C15 C9 116.9(3)
C14 C15 H15A 108.1
C9 C15 H15A 108.1
C14 C15 H15B 108.1
C9 C15 H15B 108.1
H15A C15 H15B 107.3
C17 C16 C24 123.0(3)
C17 C16 C9 127.9(2)
C24 C16 C9 109.1(2)
C16 C17 C18 130.0(3)
C16 C17 Cl1 117.4(2)
C18 C17 Cl1 112.6(2)
C23 C18 C19 118.9(3)
C23 C18 C17 119.9(3)
C19 C18 C17 121.2(3)
C18 C19 C20 120.1(3)
C18 C19 H19 120.0
C20 C19 H19 120.0
C21 C20 C19 120.3(3)
C21 C20 H20 119.8
C19 C20 H20 119.8
C20 C21 C22 120.0(3)
C20 C21 H21 120.0
C22 C21 H21 120.0
C21 C22 C23 120.3(4)
C21 C22 H22 119.9
C23 C22 H22 119.9
C18 C23 C22 120.4(3)
C18 C23 H23 119.8
C22 C23 H23 119.8
N1 C24 C16 102.9(2)
N1 C24 H24A 111.2
C16 C24 H24A 111.2
N1 C24 H24B 111.2
C16 C24 H24B 111.2
H24A C24 H24B 109.1
Cl3 C25 Cl2 112.9(3)
Cl3 C25 H25A 109.0
Cl2 C25 H25A 109.0
Cl3 C25 H25B 109.0
Cl2 C25 H25B 109.0
H25A C25 H25B 107.8
C8 N1 C24 108.0(2)
C8 N1 S1 120.14(19)
C24 N1 S1 119.2(2)
O2 S1 O1 120.32(16)
O2 S1 N1 106.01(13)
O1 S1 N1 106.25(14)
O2 S1 C1 107.88(16)
O1 S1 C1 107.81(15)
N1 S1 C1 108.04(13)

loop_
_geom_bond_atom_site_label_1
_geom_bond_atom_site_label_2
_geom_bond_distance
C1 C7 1.389(5)
C1 C2 1.393(4)
C1 S1 1.757(3)
C2 C3 1.380(5)
C2 H2 0.9500
C3 C4 1.392(5)
C3 H3 0.9500
C4 C6 1.389(5)
C4 C5 1.509(5)
C5 H5A 0.9800
C5 H5B 0.9800
C5 H5C 0.9800
C6 C7 1.376(5)
C6 H6 0.9500
C7 H7 0.9500
C8 N1 1.470(4)
C8 C9 1.543(4)
C8 H8A 0.9900
C8 H8B 0.9900
C9 C16 1.538(4)
C9 C15 1.542(4)
C9 C10 1.545(4)
C10 C11 1.507(4)
C10 H10A 0.9900
C10 H10B 0.9900
C11 C12 1.297(5)
C11 H11 0.9500
C12 C13 1.414(6)
C12 H12 0.9500
C13 C14 1.559(7)
C13 H13A 0.9900
C13 H13B 0.9900
C14 C15 1.530(5)
C14 H14A 0.9900
C14 H14B 0.9900
C15 H15A 0.9900
C15 H15B 0.9900
C16 C17 1.328(4)
C16 C24 1.513(4)
C17 C18 1.486(4)
C17 Cl1 1.767(3)
C18 C23 1.377(5)
C18 C19 1.389(4)
C19 C20 1.391(5)
C19 H19 0.9500
C20 C21 1.364(6)
C20 H20 0.9500
C21 C22 1.368(6)
C21 H21 0.9500
C22 C23 1.390(5)
C22 H22 0.9500
C23 H23 0.9500
C24 N1 1.473(4)
C24 H24A 0.9900
C24 H24B 0.9900
C25 Cl3 1.723(5)
C25 Cl2 1.761(5)
C25 H25A 0.9900
C25 H25B 0.9900
N1 S1 1.634(2)
S1 O2 1.430(3)
S1 O1 1.434(3)
